data_4037507
loop_
_publ_author_name
'Zhang, Qiao'
'Zheng, Guangfan'
'Zhang, Qian'
'Li, Yan'
'Zhang, Qian'

_publ_section_title
;
 Metal-Free Three-Component Regioselective Aminofluorination of Styrene
 Derivatives.
;
_journal_issue 15
_journal_name_full 'The Journal of organic chemistry'
_journal_page_first 8258
_journal_page_last 8266
_journal_paper_doi 10.1021/acs.joc.7b01089
_journal_volume 82
_journal_year 2017
_chemical_formula_sum 'C20 H16 F N3'
_chemical_formula_weight 317.36
_space_group_IT_number 1
_space_group_name_Hall 'P 1'
_space_group_name_H-M_alt 'P 1'
_symmetry_cell_setting triclinic
_symmetry_space_group_name_H-M 'P 1'
_atom_sites_solution_hydrogens geom
_atom_sites_solution_primary direct
_atom_sites_solution_secondary difmap
_audit_creation_method SHELXL-97
_cell_angle_alpha 107.82
_cell_angle_beta 111.14
_cell_angle_gamma 90.04
_cell_formula_units_Z 6
_cell_length_a 11.425
_cell_length_b 14.928
_cell_length_c 15.760
_cell_measurement_reflns_used 3126
_cell_measurement_temperature 293(2)
_cell_measurement_theta_max 29.1666
_cell_measurement_theta_min 3.0162
_cell_volume 2367.991
_computing_cell_refinement 'SMART (Bruker, 1997)'
_computing_data_collection 'SMART (Bruker, 1997)'
_computing_data_reduction SAINT
_computing_molecular_graphics 'SHELXTL-PLUS (Sheldrick, 1990)'
_computing_publication_material SHELXL-97
_computing_structure_refinement 'SHELXL-97 (Sheldrick, 2008)'
_computing_structure_solution 'SHELXS-97(Sheldrick, 1997)'
_diffrn_ambient_temperature 293(2)
_diffrn_measured_fraction_theta_full 0.995
_diffrn_measured_fraction_theta_max 0.995
_diffrn_measurement_device_type 'Bruker APEX CCD area-detector'
_diffrn_measurement_method '\w scans'
_diffrn_radiation_monochromator graphite
_diffrn_radiation_source 'fine-focus sealed tube'
_diffrn_radiation_type MoK\a
_diffrn_radiation_wavelength 0.71073
_diffrn_reflns_av_R_equivalents 0.0268
_diffrn_reflns_av_sigmaI/netI 0.0363
_diffrn_reflns_limit_h_max 13
_diffrn_reflns_limit_h_min -13
_diffrn_reflns_limit_k_max 17
_diffrn_reflns_limit_k_min -14
_diffrn_reflns_limit_l_max 13
_diffrn_reflns_limit_l_min -18
_diffrn_reflns_number 14303
_diffrn_reflns_theta_full 25.00
_diffrn_reflns_theta_max 25.00
_diffrn_reflns_theta_min 3.27
_exptl_absorpt_coefficient_mu 0.089
_exptl_absorpt_correction_T_max 1.00000
_exptl_absorpt_correction_T_min 0.52019
_exptl_absorpt_correction_type multi-scan
_exptl_absorpt_process_details 'SADABS(Sheldrick, 1996)'
_exptl_crystal_colour colorless
_exptl_crystal_density_diffrn 1.335
_exptl_crystal_density_method 'not measured'
_exptl_crystal_description block
_exptl_crystal_F_000 996
_exptl_crystal_size_max 0.21
_exptl_crystal_size_mid 0.17
_exptl_crystal_size_min 0.14
_refine_diff_density_max 0.184
_refine_diff_density_min -0.155
_refine_diff_density_rms 0.036
_refine_ls_abs_structure_details 'Flack H D (1983), Acta Cryst. A39, 876-881'
_refine_ls_abs_structure_Flack 0.2(6)
_refine_ls_extinction_method none
_refine_ls_goodness_of_fit_ref 0.634
_refine_ls_hydrogen_treatment mixed
_refine_ls_matrix_type full
_refine_ls_number_parameters 1297
_refine_ls_number_reflns 11116
_refine_ls_number_restraints 3
_refine_ls_restrained_S_all 0.634
_refine_ls_R_factor_all 0.0801
_refine_ls_R_factor_gt 0.0344
_refine_ls_shift/su_max 0.070
_refine_ls_shift/su_mean 0.014
_refine_ls_structure_factor_coef Fsqd
_refine_ls_weighting_details 'calc w=1/[\s^2^(Fo^2^)+(0.1000P)^2^+0.0000P] where P=(Fo^2^+2Fc^2^)/3'
_refine_ls_weighting_scheme calc
_refine_ls_wR_factor_gt 0.1062
_refine_ls_wR_factor_ref 0.1322
_reflns_number_gt 3653
_reflns_number_total 11116
_reflns_threshold_expression >2\s(I)
_cod_data_source_file jo7b01089_si_002.cif
_cod_data_source_block zq2
_cod_depositor_comments
;
The following automatic conversions were performed:

data name '__computing_data_collection' was replaced with
'_computing_data_collection'.

Automatic conversion script
Id: cif_correct_tags 6909 2019-04-08 15:41:33Z antanas 

2020-04-07
Z value and formula fixed to values more according to usual
chemical conventions.                 miguel
;
_cod_original_formula_sum 'C120 H96 F6 N18'
_cod_original_formula_weight 1904.15
_cod_original_formula_units_Z 1
_cod_original_cell_volume 2367.9
_cod_database_code 4037507

loop_
_symmetry_equiv_pos_as_xyz
'x, y, z'

loop_
_atom_site_label
_atom_site_type_symbol
_atom_site_fract_x
_atom_site_fract_y
_atom_site_fract_z
_atom_site_U_iso_or_equiv
_atom_site_adp_type
_atom_site_occupancy
_atom_site_symmetry_multiplicity
_atom_site_calc_flag
_atom_site_refinement_flags
C25 C 0.0252(3) 0.35896(19) -0.4153(2) 0.0369(8) Uani 1 1 d .
H25 H -0.0313 0.3677 -0.4709 0.044 Uiso 1 1 calc R
C26 C 0.3578(3) 0.3590(2) -0.7491(2) 0.0382(8) Uani 1 1 d .
H26 H 0.3009 0.3677 -0.8047 0.046 Uiso 1 1 calc R
C27 C 0.6913(3) 0.3591(2) -1.0819(2) 0.0385(8) Uani 1 1 d .
H27 H 0.6348 0.3680 -1.1375 0.046 Uiso 1 1 calc R
C28 C -0.0793(3) 0.5114(2) -0.0974(3) 0.0360(9) Uani 1 1 d .
H28 H -0.1305 0.4542 -0.1360 0.043 Uiso 1 1 calc R
C29 C 0.5885(3) 0.5117(2) -0.7642(3) 0.0345(7) Uani 1 1 d .
H29 H 0.5378 0.4544 -0.8029 0.041 Uiso 1 1 calc R
C30 C 0.6858(2) 0.40764(18) -0.9928(2) 0.0283(7) Uani 1 1 d .
C31 C 0.2545(3) 0.5117(2) -0.4319(2) 0.0376(8) Uani 1 1 d .
H31 H 0.2033 0.4547 -0.4711 0.045 Uiso 1 1 calc R
C32 C 0.3522(3) 0.40779(19) -0.6599(3) 0.0339(9) Uani 1 1 d .
C33 C 0.0187(3) 0.40782(18) -0.3270(2) 0.0320(11) Uani 1 1 d .
C34 C 0.1205(3) 1.01202(18) -0.6247(2) 0.0300(7) Uani 1 1 d .
C35 C 0.4531(3) 1.01199(18) -0.9593(2) 0.0328(8) Uani 1 1 d .
C36 C -0.2135(3) 1.01211(19) -0.2919(3) 0.0325(8) Uani 1 1 d .
C37 C -0.4320(3) 1.0819(2) -0.2567(2) 0.0372(7) Uani 1 1 d .
H37 H -0.3569 1.1203 -0.2376 0.045 Uiso 1 1 calc R
C38 C 0.2349(3) 1.0818(2) -0.9223(3) 0.0376(8) Uani 1 1 d .
H38 H 0.3106 1.1202 -0.9018 0.045 Uiso 1 1 calc R
C39 C -0.0983(3) 1.0822(2) -0.5890(3) 0.0371(7) Uani 1 1 d .
H39 H -0.0229 1.1208 -0.5687 0.044 Uiso 1 1 calc R
C40 C -0.2964(3) 0.4879(2) -0.3163(3) 0.0414(8) Uani 1 1 d .
H40 H -0.2847 0.5519 -0.3093 0.050 Uiso 1 1 calc R
C41 C 0.3708(3) 0.4882(2) -0.9822(2) 0.0404(9) Uani 1 1 d .
H41 H 0.3826 0.5522 -0.9746 0.048 Uiso 1 1 calc R
C42 C 0.0365(3) 0.4886(2) -0.6499(2) 0.0385(8) Uani 1 1 d .
H42 H 0.0480 0.5525 -0.6432 0.046 Uiso 1 1 calc R
C43 C 0.1323(3) 0.4330(2) -0.6576(2) 0.0348(8) Uani 1 1 d .
C44 C 0.4661(3) 0.4326(2) -0.9900(2) 0.0308(8) Uani 1 1 d .
C45 C -0.2009(3) 0.4325(2) -0.3239(2) 0.0325(9) Uani 1 1 d .
C52 C -0.3368(3) 0.8711(2) -0.0611(3) 0.0441(9) Uani 1 1 d .
H52 H -0.3622 0.9050 -0.0119 0.053 Uiso 1 1 calc R
C53 C 0.3304(3) 0.8708(2) -0.7274(2) 0.0424(8) Uani 1 1 d .
H53 H 0.3045 0.9044 -0.6783 0.051 Uiso 1 1 calc R
C54 C -0.0036(3) 0.8715(2) -0.3946(2) 0.0441(9) Uani 1 1 d .
H54 H -0.0291 0.9056 -0.3454 0.053 Uiso 1 1 calc R
C59 C 0.2559(3) 0.47783(19) -0.6512(2) 0.0328(7) Uani 1 1 d .
C60 C 0.5895(3) 0.4770(2) -0.9840(2) 0.0310(7) Uani 1 1 d .
C61 C 0.6106(3) 0.5482(2) -0.6687(2) 0.0417(8) Uani 1 1 d .
H61 H 0.5744 0.5139 -0.6421 0.050 Uiso 1 1 calc R
C62 C -0.0562(3) 0.5483(2) -0.0015(2) 0.0427(9) Uani 1 1 d .
H62 H -0.0925 0.5145 0.0256 0.051 Uiso 1 1 calc R
C63 C 0.2770(3) 0.5480(2) -0.3354(2) 0.0437(8) Uani 1 1 d .
H63 H 0.2408 0.5136 -0.3088 0.052 Uiso 1 1 calc R
C64 C -0.0126(3) 0.9078(2) -0.4660(2) 0.0356(7) Uani 1 1 d .
H64 H -0.0438 0.9652 -0.4668 0.043 Uiso 1 1 calc R
C65 C 0.3206(3) 0.9072(2) -0.7991(2) 0.0373(8) Uani 1 1 d .
H65 H 0.2886 0.9643 -0.7998 0.045 Uiso 1 1 calc R
C66 C -0.3465(3) 0.9077(2) -0.1322(2) 0.0375(8) Uani 1 1 d .
H66 H -0.3783 0.9649 -0.1328 0.045 Uiso 1 1 calc R
C70 C 0.5271(3) 0.3302(2) -0.5860(3) 0.0508(9) Uani 1 1 d .
H70 H 0.5843 0.3213 -0.5308 0.061 Uiso 1 1 calc R
C71 C 0.8600(4) 0.3298(3) -0.9195(3) 0.0500(9) Uani 1 1 d .
H71 H 0.9166 0.3203 -0.8643 0.060 Uiso 1 1 calc R
C72 C 0.1929(3) 0.3293(2) -0.2535(3) 0.0504(9) Uani 1 1 d .
H72 H 0.2493 0.3197 -0.1983 0.061 Uiso 1 1 calc R
C73 C 0.1429(3) 1.0603(2) -0.6810(2) 0.0372(8) Uani 1 1 d .
H73 H 0.0834 1.0511 -0.7425 0.045 Uiso 1 1 calc R
C74 C -0.1916(3) 1.0600(2) -0.3484(2) 0.0380(8) Uani 1 1 d .
H74 H -0.2511 1.0507 -0.4100 0.046 Uiso 1 1 calc R
C75 C 0.4753(3) 1.0608(2) -1.0146(3) 0.0390(8) Uani 1 1 d .
H75 H 0.4150 1.0524 -1.0757 0.047 Uiso 1 1 calc R
C76 C 0.0847(3) 0.7331(2) -0.4611(3) 0.0504(9) Uani 1 1 d .
H76 H 0.1176 0.6765 -0.4590 0.060 Uiso 1 1 calc R
C77 C 0.4180(3) 0.7335(2) -0.7954(3) 0.0495(9) Uani 1 1 d .
H77 H 0.4497 0.6764 -0.7944 0.059 Uiso 1 1 calc R
C78 C -0.2490(3) 0.7334(2) -0.1280(3) 0.0491(9) Uani 1 1 d .
H78 H -0.2163 0.6766 -0.1262 0.059 Uiso 1 1 calc R
C79 C 0.7223(3) 0.6494(2) -0.7421(2) 0.0389(8) Uani 1 1 d .
C80 C 0.3892(3) 0.6491(2) -0.4095(3) 0.0423(9) Uani 1 1 d .
C81 C 0.0560(3) 0.6490(2) -0.0760(3) 0.0410(9) Uani 1 1 d .
C82 C 0.0274(3) 0.85417(19) -0.5380(2) 0.0319(7) Uani 1 1 d .
C83 C 0.3608(3) 0.8548(2) -0.8708(2) 0.0312(7) Uani 1 1 d .
C84 C -0.3059(2) 0.8546(2) -0.2045(2) 0.0315(7) Uani 1 1 d .
C85 C 0.3410(3) 1.1361(2) -0.5561(3) 0.0460(11) Uani 1 1 d .
H85 H 0.4147 1.1775 -0.5332 0.055 Uiso 1 1 calc R
C86 C 0.6748(3) 1.1362(2) -0.8900(3) 0.0460(11) Uani 1 1 d .
H86 H 0.7490 1.1769 -0.8672 0.055 Uiso 1 1 calc R
C87 C 0.0073(3) 1.1363(2) -0.2234(3) 0.0510(9) Uani 1 1 d .
H87 H 0.0809 1.1778 -0.2007 0.061 Uiso 1 1 calc R
C88 C 0.5602(3) 0.5286(3) -1.0602(2) 0.0429(9) Uani 1 1 d .
H88A H 0.5235 0.5860 -1.0401 0.051 Uiso 1 1 calc R
H88B H 0.6375 0.5459 -1.0669 0.051 Uiso 1 1 calc R
C89 C 0.2269(3) 0.5288(3) -0.7273(3) 0.0472(9) Uani 1 1 d .
H89A H 0.1907 0.5865 -0.7072 0.057 Uiso 1 1 calc R
H89B H 0.3042 0.5457 -0.7342 0.057 Uiso 1 1 calc R
C90 C -0.1070(3) 0.5278(2) -0.3944(2) 0.0441(10) Uani 1 1 d .
H90A H -0.1429 0.5856 -0.3742 0.053 Uiso 1 1 calc R
H90B H -0.0297 0.5444 -0.4014 0.053 Uiso 1 1 calc R
C91 C -0.0822(3) 1.1217(2) -0.3141(3) 0.0446(9) Uani 1 1 d .
H91 H -0.0690 1.1536 -0.3527 0.054 Uiso 1 1 calc R
C92 C 0.5852(3) 1.1219(2) -0.9811(3) 0.0454(8) Uani 1 1 d .
H92 H 0.5987 1.1533 -1.0200 0.054 Uiso 1 1 calc R
C93 C 0.2518(3) 1.1216(2) -0.6471(3) 0.0436(8) Uani 1 1 d .
H93 H 0.2653 1.1534 -0.6857 0.052 Uiso 1 1 calc R
C94 C -0.0216(3) 0.56412(19) -0.1344(2) 0.0311(7) Uani 1 1 d .
C95 C 0.3123(3) 0.5649(2) -0.4679(2) 0.0332(7) Uani 1 1 d .
C96 C 0.6459(3) 0.5650(2) -0.8013(2) 0.0317(8) Uani 1 1 d .
C97 C 0.8655(3) 0.2829(2) -1.0072(3) 0.0470(9) Uani 1 1 d .
H97 H 0.9257 0.2418 -1.0119 0.056 Uiso 1 1 calc R
C98 C 0.5312(3) 0.2828(2) -0.6743(3) 0.0470(9) Uani 1 1 d .
H98 H 0.5903 0.2408 -0.6794 0.056 Uiso 1 1 calc R
C99 C 0.1983(3) 0.2825(2) -0.3416(3) 0.0448(9) Uani 1 1 d .
H99 H 0.2583 0.2413 -0.3467 0.054 Uiso 1 1 calc R
C100 C 0.7428(3) 0.6855(2) -0.6435(3) 0.0479(9) Uani 1 1 d .
H100 H 0.7942 0.7424 -0.6038 0.057 Uiso 1 1 calc R
C101 C 0.4108(3) 0.6862(3) -0.3095(3) 0.0515(10) Uani 1 1 d .
H101 H 0.4622 0.7430 -0.2696 0.062 Uiso 1 1 calc R
C102 C 0.0769(4) 0.6863(3) 0.0231(3) 0.0504(11) Uani 1 1 d .
H102 H 0.1276 0.7435 0.0624 0.060 Uiso 1 1 calc R
C103 C 0.0229(3) 1.0644(3) -0.9301(2) 0.0491(9) Uani 1 1 d .
H103 H -0.0445 1.0904 -0.9159 0.059 Uiso 1 1 calc R
C104 C -0.3105(3) 1.0647(3) -0.5967(2) 0.0498(10) Uani 1 1 d .
H104 H -0.3782 1.0905 -0.5828 0.060 Uiso 1 1 calc R
C105 C -0.6437(3) 1.0653(3) -0.2637(2) 0.0506(9) Uani 1 1 d .
H105 H -0.7110 1.0917 -0.2497 0.061 Uiso 1 1 calc R
C106 C 0.1037(3) 0.3903(2) -0.2471(2) 0.0427(10) Uani 1 1 d .
H106 H 0.1005 0.4208 -0.1871 0.051 Uiso 1 1 calc R
C107 C 0.7709(3) 0.3911(3) -0.9126(3) 0.0457(9) Uani 1 1 d .
H107 H 0.7681 0.4221 -0.8525 0.055 Uiso 1 1 calc R
C108 C 0.4378(3) 0.3912(2) -0.5795(3) 0.0420(9) Uani 1 1 d .
H108 H 0.4349 0.4221 -0.5195 0.050 Uiso 1 1 calc R
C109 C 0.2381(3) 0.3543(3) -1.0002(2) 0.0479(9) Uani 1 1 d .
H109 H 0.1618 0.3280 -1.0042 0.057 Uiso 1 1 calc R
C110 C -0.5322(4) 1.1210(2) -0.2355(2) 0.0455(10) Uani 1 1 d .
H110 H -0.5238 1.1854 -0.2020 0.055 Uiso 1 1 calc R
C111 C 0.2105(3) 1.0285(2) -0.5337(2) 0.0405(9) Uani 1 1 d .
H111 H 0.1969 0.9979 -0.4942 0.049 Uiso 1 1 calc R
C112 C -0.4297(3) 0.3547(3) -0.3336(2) 0.0500(9) Uani 1 1 d .
H112 H -0.5062 0.3288 -0.3373 0.060 Uiso 1 1 calc R
C113 C -0.1234(3) 1.0280(2) -0.2003(2) 0.0468(9) Uani 1 1 d .
H113 H -0.1370 0.9973 -0.1609 0.056 Uiso 1 1 calc R
C114 C 0.1344(4) 1.1205(2) -0.9019(2) 0.0454(10) Uani 1 1 d .
H114 H 0.1423 1.1850 -0.8689 0.054 Uiso 1 1 calc R
C115 C -0.0952(3) 0.3552(3) -0.6668(2) 0.0479(9) Uani 1 1 d .
H115 H -0.1712 0.3290 -0.6701 0.057 Uiso 1 1 calc R
C116 C -0.1999(3) 1.1211(2) -0.5685(2) 0.0480(9) Uani 1 1 d .
H116 H -0.1923 1.1856 -0.5355 0.058 Uiso 1 1 calc R
C117 C 0.5432(3) 1.0285(2) -0.8668(2) 0.0433(12) Uani 1 1 d .
H117 H 0.5292 0.9981 -0.8273 0.052 Uiso 1 1 calc R
C118 C -0.0458(3) 0.8917(2) -0.7731(2) 0.0438(8) Uani 1 1 d .
H11A H 0.0257 0.8749 -0.7915 0.053 Uiso 1 1 calc R
H11B H -0.1010 0.8339 -0.7914 0.053 Uiso 1 1 calc R
C119 C 0.2869(3) 0.8910(2) -1.1070(2) 0.0451(8) Uani 1 1 d .
H11C H 0.3584 0.8742 -1.1254 0.054 Uiso 1 1 calc R
H11D H 0.2313 0.8334 -1.1255 0.054 Uiso 1 1 calc R
C120 C -0.3803(3) 0.8910(2) -0.4401(2) 0.0448(8) Uani 1 1 d .
H12A H -0.3092 0.8735 -0.4587 0.054 Uiso 1 1 calc R
H12B H -0.4365 0.8338 -0.4584 0.054 Uiso 1 1 calc R
C121 C 0.3200(3) 1.0891(2) -0.5000(2) 0.0483(9) Uani 1 1 d .
H121 H 0.3801 1.0981 -0.4386 0.058 Uiso 1 1 calc R
C122 C -0.0130(3) 1.0891(2) -0.1667(3) 0.0522(10) Uani 1 1 d .
H122 H 0.0474 1.0982 -0.1055 0.063 Uiso 1 1 calc R
C123 C 0.6527(3) 1.0893(2) -0.8333(3) 0.0509(11) Uani 1 1 d .
H123 H 0.7124 1.0988 -0.7718 0.061 Uiso 1 1 calc R
C124 C 0.4471(3) 0.2981(2) -0.7552(3) 0.0437(8) Uani 1 1 d .
H124 H 0.4507 0.2668 -0.8150 0.052 Uiso 1 1 calc R
C125 C 0.1143(3) 0.2976(2) -0.4216(3) 0.0446(9) Uani 1 1 d .
H125 H 0.1171 0.2659 -0.4815 0.054 Uiso 1 1 calc R
C126 C 0.7815(3) 0.2973(2) -1.0876(3) 0.0455(9) Uani 1 1 d .
H126 H 0.7845 0.2651 -1.1474 0.055 Uiso 1 1 calc R
C127 C 0.3516(3) 0.6337(2) -0.2756(2) 0.0470(10) Uani 1 1 d .
H127 H 0.3614 0.6559 -0.2112 0.056 Uiso 1 1 calc R
C128 C 0.0191(3) 0.6344(3) 0.0581(3) 0.0491(9) Uani 1 1 d .
H128 H 0.0302 0.6568 0.1228 0.059 Uiso 1 1 calc R
C129 C 0.4094(3) 0.7701(2) -0.8686(2) 0.0387(8) Uani 1 1 d .
C130 C 0.6850(3) 0.6345(2) -0.6083(2) 0.0457(9) Uani 1 1 d .
H130 H 0.6949 0.6571 -0.5439 0.055 Uiso 1 1 calc R
C131 C 0.0763(3) 0.7689(2) -0.5349(2) 0.0422(9) Uani 1 1 d .
C132 C -0.2576(3) 0.7693(3) -0.2020(2) 0.0409(10) Uani 1 1 d .
C133 C -0.3212(3) 0.9687(2) -0.6462(2) 0.0464(9) Uani 1 1 d .
H133 H -0.3957 0.9297 -0.6645 0.056 Uiso 1 1 calc R
C134 C 0.0116(3) 0.9691(3) -0.9797(3) 0.0482(9) Uani 1 1 d .
H134 H -0.0633 0.9306 -0.9980 0.058 Uiso 1 1 calc R
C135 C -0.6556(3) 0.9694(3) -0.3131(2) 0.0477(9) Uani 1 1 d .
H135 H -0.7306 0.9311 -0.3310 0.057 Uiso 1 1 calc R
C136 C -0.4079(3) 0.4499(3) -0.3191(2) 0.0489(10) Uani 1 1 d .
H136 H -0.4692 0.4889 -0.3111 0.059 Uiso 1 1 calc R
C137 C -0.0748(3) 0.4508(3) -0.6522(2) 0.0463(9) Uani 1 1 d .
H137 H -0.1362 0.4896 -0.6439 0.056 Uiso 1 1 calc R
C138 C 0.2583(3) 0.4496(3) -0.9856(2) 0.0491(10) Uani 1 1 d .
H138 H 0.1964 0.4881 -0.9780 0.059 Uiso 1 1 calc R
C139 C -0.3365(3) 0.2985(2) -0.3426(3) 0.0471(9) Uani 1 1 d .
H139 H -0.3498 0.2342 -0.3515 0.057 Uiso 1 1 calc R
C140 C 0.3311(4) 0.2982(2) -1.0090(3) 0.0458(9) Uani 1 1 d .
H140 H 0.3179 0.2338 -1.0182 0.055 Uiso 1 1 calc R
C141 C -0.0018(3) 0.2983(2) -0.6765(2) 0.0454(9) Uani 1 1 d .
H141 H -0.0154 0.2338 -0.6866 0.054 Uiso 1 1 calc R
C142 C 0.0429(4) 0.7841(2) -0.3924(3) 0.0482(9) Uani 1 1 d .
H142 H 0.0449 0.7612 -0.3434 0.058 Uiso 1 1 calc R
C143 C -0.2901(4) 0.7844(3) -0.0586(3) 0.0479(9) Uani 1 1 d .
H143 H -0.2873 0.7617 -0.0092 0.057 Uiso 1 1 calc R
C144 C 0.3779(3) 0.7849(2) -0.7252(3) 0.0490(9) Uani 1 1 d .
H144 H 0.3823 0.7624 -0.6754 0.059 Uiso 1 1 calc R
C200 C -0.2236(3) 0.3366(2) -0.3384(2) 0.0376(8) Uani 1 1 d .
H200 H -0.1620 0.2975 -0.3454 0.045 Uiso 1 1 calc R
C201 C -0.0775(3) 0.4773(2) -0.3179(2) 0.0317(7) Uani 1 1 d .
C202 C -0.3327(3) 0.9416(2) -0.3295(2) 0.0339(7) Uani 1 1 d .
C203 C -0.4428(3) 0.98617(19) -0.3059(2) 0.0325(7) Uani 1 1 d .
C204 C -0.5565(4) 0.9301(2) -0.3359(2) 0.0423(9) Uani 1 1 d .
H204 H -0.5663 0.8661 -0.3713 0.051 Uiso 1 1 calc R
C205 C 0.0014(3) 0.94193(19) -0.6625(2) 0.0327(7) Uani 1 1 d .
C206 C -0.1088(3) 0.9865(2) -0.6394(2) 0.0318(7) Uani 1 1 d .
C207 C -0.2214(3) 0.9308(2) -0.6684(2) 0.0392(8) Uani 1 1 d .
H207 H -0.2304 0.8667 -0.7035 0.047 Uiso 1 1 calc R
C208 C 0.1107(3) 0.3372(2) -0.6711(2) 0.0350(7) Uani 1 1 d .
H208 H 0.1733 0.2987 -0.6767 0.042 Uiso 1 1 calc R
C209 C 0.4436(3) 0.3367(2) -1.0043(2) 0.0362(9) Uani 1 1 d .
H209 H 0.5057 0.2979 -1.0106 0.043 Uiso 1 1 calc R
C210 C 0.3336(3) 0.9415(2) -0.9965(2) 0.0332(7) Uani 1 1 d .
C211 C 0.2237(3) 0.9866(2) -0.9728(2) 0.0326(7) Uani 1 1 d .
C212 C 0.1105(4) 0.9303(2) -1.0023(3) 0.0418(9) Uani 1 1 d .
H212 H 0.1012 0.8662 -1.0374 0.050 Uiso 1 1 calc R
N1 N -0.3017(2) 0.86456(16) -0.28669(18) 0.0350(6) Uani 1 1 d .
N2 N -0.2508(3) 0.79038(19) -0.3301(2) 0.0483(8) Uani 1 1 d .
N3 N -0.2236(3) 0.73351(19) -0.2800(2) 0.0549(9) Uani 1 1 d .
N4 N 0.0316(2) 0.86457(16) -0.61991(18) 0.0348(6) Uani 1 1 d .
N5 N 0.0824(3) 0.7906(2) -0.6635(2) 0.0492(8) Uani 1 1 d .
N6 N 0.1093(3) 0.7339(2) -0.6132(2) 0.0552(8) Uani 1 1 d .
N7 N 0.3651(2) 0.86490(15) -0.95337(18) 0.0348(6) Uani 1 1 d .
N8 N 0.4164(3) 0.79108(18) -0.9964(2) 0.0482(8) Uani 1 1 d .
N9 N 0.4430(3) 0.73421(19) -0.9466(2) 0.0539(8) Uani 1 1 d .
N10 N 0.6463(2) 0.55489(15) -0.8898(2) 0.0333(6) Uani 1 1 d .
N11 N 0.7223(3) 0.62873(18) -0.8840(2) 0.0475(7) Uani 1 1 d .
N12 N 0.7673(3) 0.68582(18) -0.7963(2) 0.0538(8) Uani 1 1 d .
N13 N 0.3135(2) 0.55455(16) -0.55707(17) 0.0338(6) Uani 1 1 d .
N14 N 0.3892(3) 0.62848(19) -0.5510(2) 0.0494(8) Uani 1 1 d .
N15 N 0.4345(3) 0.68561(18) -0.4634(2) 0.0551(8) Uani 1 1 d .
N16 N 0.0556(3) 0.62812(18) -0.2176(2) 0.0492(8) Uani 1 1 d .
N17 N 0.1007(3) 0.68570(19) -0.1303(2) 0.0532(8) Uani 1 1 d .
N18 N -0.0199(2) 0.55461(16) -0.2232(2) 0.0354(6) Uani 1 1 d .
F1 F 0.1412(2) 0.46700(15) -0.81518(14) 0.0601(6) Uani 1 1 d .
F2 F 0.4749(2) 0.46688(15) -1.14844(14) 0.0593(6) Uani 1 1 d .
F3 F -0.19263(19) 0.46681(14) -0.48197(13) 0.0581(6) Uani 1 1 d .
F4 F -0.44435(19) 0.95256(15) -0.48640(14) 0.0600(7) Uani 1 1 d .
F5 F 0.22214(19) 0.95255(16) -1.15318(14) 0.0613(6) Uani 1 1 d .
F6 F -0.11109(18) 0.95218(14) -0.82005(13) 0.0585(6) Uani 1 1 d .

loop_
_atom_site_aniso_label
_atom_site_aniso_U_11
_atom_site_aniso_U_22
_atom_site_aniso_U_33
_atom_site_aniso_U_23
_atom_site_aniso_U_13
_atom_site_aniso_U_12
C25 0.0433(18) 0.0315(15) 0.0311(18) 0.0031(13) 0.0146(15) 0.0001(16)
C26 0.0407(18) 0.040(2) 0.0330(18) 0.0110(16) 0.0134(15) 0.0033(14)
C27 0.0401(17) 0.042(2) 0.0295(18) 0.0084(18) 0.0115(14) -0.0016(15)
C28 0.0352(16) 0.0341(16) 0.041(2) 0.0132(16) 0.0167(14) -0.0023(14)
C29 0.0348(16) 0.0351(16) 0.0308(18) 0.0068(13) 0.0126(16) -0.0049(13)
C30 0.0288(15) 0.0263(14) 0.0306(17) 0.0098(12) 0.0117(13) 0.0027(12)
C31 0.0348(17) 0.0371(16) 0.038(3) 0.0118(17) 0.0107(15) -0.0027(14)
C32 0.0335(17) 0.0319(16) 0.036(2) 0.0104(14) 0.0131(15) -0.0004(14)
C33 0.0310(17) 0.0299(17) 0.039(2) 0.0129(13) 0.0157(14) -0.0013(13)
C34 0.0305(15) 0.0295(15) 0.0319(18) 0.0093(12) 0.0146(13) 0.0070(15)
C35 0.0340(17) 0.0279(15) 0.0377(19) 0.0084(13) 0.0170(14) 0.0058(15)
C36 0.0354(17) 0.0325(15) 0.034(2) 0.0109(13) 0.0176(14) 0.0122(13)
C37 0.0401(17) 0.0391(17) 0.034(2) 0.0129(14) 0.0148(15) 0.0036(14)
C38 0.0408(17) 0.0331(15) 0.0377(19) 0.0084(13) 0.0164(15) 0.0057(14)
C39 0.0398(17) 0.0374(18) 0.0324(19) 0.0107(14) 0.0127(14) 0.0054(14)
C40 0.0405(19) 0.0389(17) 0.047(2) 0.0143(15) 0.019(2) 0.0116(15)
C41 0.0373(17) 0.0403(17) 0.032(3) 0.0094(16) 0.0025(16) 0.0057(16)
C42 0.0383(19) 0.0390(16) 0.035(3) 0.0079(15) 0.013(3) 0.0075(17)
C43 0.038(2) 0.0393(16) 0.0248(17) 0.0098(13) 0.0104(14) 0.0023(16)
C44 0.0255(16) 0.0403(16) 0.0233(16) 0.0085(12) 0.0070(12) 0.0036(14)
C45 0.033(3) 0.0393(16) 0.0244(16) 0.0106(12) 0.0096(14) -0.0010(14)
C52 0.0443(19) 0.047(2) 0.046(2) 0.0156(16) 0.0232(16) 0.0104(19)
C53 0.0406(18) 0.0520(19) 0.041(2) 0.0162(16) 0.0223(15) 0.0081(17)
C54 0.0441(19) 0.047(2) 0.049(2) 0.0186(16) 0.0242(16) 0.0148(16)
C59 0.0342(16) 0.0315(18) 0.037(3) 0.0121(14) 0.0172(16) 0.0042(13)
C60 0.0361(17) 0.0312(17) 0.0236(16) 0.0069(12) 0.0109(13) 0.0018(13)
C61 0.0397(19) 0.047(2) 0.039(2) 0.0136(15) 0.0160(16) -0.0015(15)
C62 0.0395(19) 0.0553(19) 0.035(2) 0.0143(15) 0.0162(16) 0.0023(16)
C63 0.0444(19) 0.047(2) 0.042(2) 0.0156(15) 0.0188(16) 0.0003(16)
C64 0.0367(18) 0.0337(15) 0.0352(18) 0.0095(13) 0.0138(14) 0.0086(13)
C65 0.0377(19) 0.0367(16) 0.042(2) 0.0113(15) 0.021(2) 0.0129(15)
C66 0.0418(17) 0.0349(16) 0.042(2) 0.0128(14) 0.0227(19) 0.0130(15)
C70 0.044(2) 0.059(3) 0.052(3) 0.0244(17) 0.0159(17) 0.0202(18)
C71 0.052(2) 0.063(2) 0.042(2) 0.0255(17) 0.0185(17) 0.0137(19)
C72 0.046(2) 0.052(2) 0.055(3) 0.0241(17) 0.0159(18) 0.016(2)
C73 0.042(2) 0.0372(17) 0.0362(18) 0.0195(14) 0.0132(16) 0.0095(15)
C74 0.0364(18) 0.0399(17) 0.0365(19) 0.0141(15) 0.0110(14) 0.0072(16)
C75 0.046(2) 0.0353(17) 0.0382(19) 0.0158(16) 0.0154(16) 0.0053(15)
C76 0.055(2) 0.0411(19) 0.064(3) 0.028(2) 0.0234(19) 0.0215(17)
C77 0.049(2) 0.0370(17) 0.073(3) 0.0266(19) 0.0272(18) 0.0153(16)
C78 0.048(2) 0.0423(18) 0.070(3) 0.0337(17) 0.0238(19) 0.0179(18)
C79 0.0359(17) 0.0292(15) 0.046(3) 0.003(2) 0.0165(18) -0.0057(13)
C80 0.0386(18) 0.0363(18) 0.055(2) 0.0131(15) 0.0227(16) 0.0006(16)
C81 0.0371(18) 0.0337(19) 0.046(2) 0.002(2) 0.0168(18) -0.0012(17)
C82 0.0291(16) 0.0290(15) 0.0381(19) 0.0088(13) 0.0151(14) 0.0006(15)
C83 0.0289(16) 0.0274(14) 0.0408(19) 0.0118(12) 0.0166(14) 0.0065(12)
C84 0.0259(15) 0.0309(15) 0.0378(19) 0.0098(14) 0.0135(13) 0.0008(15)
C85 0.041(2) 0.0412(17) 0.055(3) 0.0128(16) 0.0197(18) -0.0023(15)
C86 0.0358(19) 0.0446(19) 0.054(2) 0.0087(18) 0.0185(17) -0.0025(15)
C87 0.045(2) 0.045(2) 0.059(3) 0.0083(18) 0.0225(19) -0.0016(16)
C88 0.054(2) 0.041(2) 0.041(2) 0.0187(18) 0.0209(16) 0.0103(16)
C89 0.059(2) 0.0469(19) 0.045(2) 0.0244(16) 0.0221(18) 0.0112(18)
C90 0.054(2) 0.0375(18) 0.047(2) 0.0162(17) 0.0238(17) 0.0140(16)
C91 0.056(2) 0.0380(18) 0.056(2) 0.0250(17) 0.0308(18) 0.0131(17)
C92 0.055(2) 0.0376(18) 0.055(2) 0.0200(15) 0.0300(19) 0.0059(17)
C93 0.057(2) 0.0326(16) 0.055(2) 0.0245(16) 0.0283(18) 0.0091(19)
C94 0.0277(15) 0.0334(17) 0.0313(17) 0.0056(13) 0.0142(14) 0.0067(13)
C95 0.0289(15) 0.0271(15) 0.040(2) 0.0065(13) 0.0131(14) 0.0005(14)
C96 0.0266(15) 0.0312(18) 0.038(2) 0.0081(13) 0.0161(13) 0.0022(16)
C97 0.042(2) 0.0466(18) 0.058(3) 0.020(2) 0.0235(19) 0.0114(19)
C98 0.0438(19) 0.041(2) 0.063(3) 0.017(2) 0.0273(18) 0.0139(17)
C99 0.0406(19) 0.0401(19) 0.054(2) 0.0098(16) 0.0231(18) 0.0071(15)
C100 0.045(2) 0.0387(19) 0.044(3) -0.0026(16) 0.0119(16) -0.0063(15)
C101 0.048(2) 0.041(2) 0.054(2) 0.0022(16) 0.0164(19) -0.0048(16)
C102 0.047(2) 0.0456(19) 0.045(3) -0.0022(17) 0.0166(18) -0.0061(16)
C103 0.036(2) 0.077(2) 0.049(2) 0.0320(19) 0.0239(17) 0.0256(19)
C104 0.042(3) 0.070(3) 0.047(2) 0.026(2) 0.0214(17) 0.0203(19)
C105 0.051(2) 0.067(3) 0.044(2) 0.024(2) 0.0248(18) 0.023(2)
C106 0.046(2) 0.0529(19) 0.034(2) 0.0157(16) 0.0196(16) 0.0143(18)
C107 0.048(2) 0.0545(19) 0.041(2) 0.0197(16) 0.0210(17) 0.0175(17)
C108 0.0439(18) 0.0512(18) 0.033(2) 0.0147(15) 0.0170(15) 0.0120(16)
C109 0.0295(18) 0.071(2) 0.034(3) 0.014(2) 0.0046(15) -0.0086(18)
C110 0.055(2) 0.0398(19) 0.041(2) 0.0116(15) 0.0193(17) 0.0130(19)
C111 0.041(2) 0.0467(18) 0.0341(19) 0.0181(15) 0.0110(15) -0.0026(15)
C112 0.036(2) 0.072(3) 0.044(2) 0.0230(18) 0.015(2) -0.0010(19)
C113 0.044(2) 0.057(2) 0.043(2) 0.0223(16) 0.0155(18) -0.0004(17)
C114 0.056(2) 0.042(2) 0.042(2) 0.0126(15) 0.0239(18) 0.017(2)
C115 0.032(2) 0.076(2) 0.032(2) 0.013(2) 0.013(2) -0.006(2)
C116 0.059(2) 0.0478(19) 0.040(2) 0.0145(15) 0.0229(19) 0.0229(19)
C117 0.0381(18) 0.055(3) 0.040(2) 0.0191(17) 0.0155(17) -0.0006(16)
C118 0.049(2) 0.049(2) 0.031(2) 0.0102(15) 0.0153(16) 0.0016(17)
C119 0.0458(19) 0.048(2) 0.035(2) 0.0053(16) 0.0148(16) -0.0038(16)
C120 0.048(2) 0.0424(17) 0.040(2) 0.0066(16) 0.0183(16) -0.0001(17)
C121 0.043(2) 0.056(2) 0.037(2) 0.0136(17) 0.0059(17) -0.0041(18)
C122 0.0389(19) 0.062(3) 0.046(2) 0.0142(19) 0.009(2) -0.003(2)
C123 0.045(2) 0.067(3) 0.040(2) 0.0189(18) 0.0135(17) 0.0022(18)
C124 0.053(2) 0.0318(15) 0.043(2) 0.0021(14) 0.0230(17) -0.0004(15)
C125 0.056(2) 0.0361(18) 0.043(2) 0.0020(14) 0.030(2) 0.0038(17)
C126 0.053(2) 0.0372(18) 0.046(2) 0.0013(15) 0.029(2) 0.0037(17)
C127 0.051(2) 0.050(2) 0.034(2) 0.0056(15) 0.0159(16) 0.0042(17)
C128 0.050(2) 0.051(2) 0.037(2) 0.0027(16) 0.0159(17) 0.0033(18)
C129 0.036(2) 0.0383(18) 0.048(2) 0.0187(18) 0.0200(16) 0.0108(15)
C130 0.048(2) 0.0483(19) 0.035(2) 0.0034(16) 0.0175(16) 0.0002(16)
C131 0.045(2) 0.0293(17) 0.054(3) 0.0106(15) 0.0233(19) 0.0130(17)
C132 0.038(2) 0.034(2) 0.059(3) 0.018(2) 0.0259(17) 0.0161(15)
C133 0.0326(18) 0.063(2) 0.049(2) 0.0275(18) 0.0135(16) 0.0022(19)
C134 0.0359(18) 0.063(2) 0.053(2) 0.0270(18) 0.0182(16) 0.0087(17)
C135 0.0317(17) 0.069(2) 0.050(2) 0.0302(18) 0.0159(18) 0.0017(19)
C136 0.036(2) 0.070(3) 0.041(2) 0.0169(19) 0.0170(18) 0.014(2)
C137 0.033(2) 0.060(2) 0.041(2) 0.0088(17) 0.0153(18) 0.0139(19)
C138 0.0282(17) 0.071(3) 0.042(2) 0.014(2) 0.0103(15) 0.0071(17)
C139 0.049(2) 0.050(2) 0.044(2) 0.0191(16) 0.0166(17) -0.0112(17)
C140 0.0381(19) 0.048(2) 0.048(2) 0.0161(17) 0.0127(19) -0.0054(16)
C141 0.046(3) 0.0428(17) 0.042(2) 0.0146(15) 0.0101(17) -0.0089(18)
C142 0.0449(19) 0.051(2) 0.054(2) 0.0270(17) 0.017(2) 0.0070(17)
C143 0.046(2) 0.058(2) 0.059(2) 0.036(2) 0.0273(18) 0.0128(18)
C144 0.047(2) 0.053(2) 0.057(2) 0.033(2) 0.017(2) 0.0100(19)
C200 0.044(3) 0.0351(17) 0.037(2) 0.0130(14) 0.0187(15) 0.0023(19)
C201 0.0369(17) 0.0253(14) 0.035(3) 0.0102(14) 0.0155(17) 0.0021(13)
C202 0.0388(17) 0.0333(15) 0.0318(18) 0.0105(13) 0.0161(14) 0.0039(14)
C203 0.0380(17) 0.0342(17) 0.0260(16) 0.0100(13) 0.0128(13) 0.0063(14)
C204 0.0381(18) 0.0442(18) 0.047(2) 0.0188(17) 0.0156(16) -0.0021(15)
C205 0.0376(17) 0.0352(15) 0.0250(17) 0.0090(14) 0.0123(14) 0.0026(14)
C206 0.0331(18) 0.0356(18) 0.0264(16) 0.0131(15) 0.0085(14) 0.0036(13)
C207 0.0367(17) 0.0409(17) 0.042(2) 0.0200(16) 0.0124(15) 0.0057(16)
C208 0.0279(17) 0.0386(16) 0.0370(19) 0.0124(14) 0.0107(16) -0.0019(14)
C209 0.039(3) 0.0342(16) 0.0330(18) 0.0090(13) 0.0123(18) 0.0063(16)
C210 0.0354(16) 0.0342(16) 0.028(2) 0.0065(12) 0.0123(14) 0.0027(13)
C211 0.0325(18) 0.0406(16) 0.0263(16) 0.0152(13) 0.0094(15) 0.0061(14)
C212 0.0381(18) 0.0436(18) 0.041(2) 0.0143(14) 0.0121(16) 0.0027(19)
N1 0.0369(14) 0.0279(12) 0.0430(16) 0.0071(12) 0.0219(12) 0.0046(12)
N2 0.059(2) 0.0386(15) 0.063(2) 0.0136(16) 0.0434(16) 0.0162(14)
N3 0.072(2) 0.0400(15) 0.075(2) 0.0258(15) 0.0472(18) 0.0280(16)
N4 0.0404(15) 0.0273(12) 0.0427(16) 0.0116(11) 0.0223(12) 0.0062(12)
N5 0.0638(19) 0.0380(15) 0.059(2) 0.0112(14) 0.0423(17) 0.0196(14)
N6 0.071(2) 0.0424(16) 0.070(2) 0.0215(17) 0.0453(18) 0.0258(16)
N7 0.0394(15) 0.0263(12) 0.0435(17) 0.0090(13) 0.0231(13) 0.0086(11)
N8 0.058(2) 0.0390(15) 0.062(2) 0.0170(14) 0.0391(16) 0.0161(15)
N9 0.0676(19) 0.0425(16) 0.070(2) 0.0207(15) 0.0443(17) 0.0236(15)
N10 0.0359(17) 0.0300(12) 0.039(2) 0.0110(12) 0.0193(12) 0.0000(11)
N11 0.0535(18) 0.0375(16) 0.058(2) 0.0113(13) 0.0323(15) -0.0079(13)
N12 0.0566(18) 0.0393(16) 0.063(2) 0.0071(15) 0.0275(18) -0.0129(14)
N13 0.0404(15) 0.0273(12) 0.037(2) 0.0081(11) 0.0200(12) -0.0014(11)
N14 0.0585(19) 0.0349(14) 0.056(2) 0.0076(13) 0.0289(16) -0.0098(14)
N15 0.0588(18) 0.0398(16) 0.067(2) 0.0048(14) 0.0341(17) -0.0147(14)
N16 0.0561(19) 0.0384(15) 0.055(2) 0.0089(15) 0.0290(16) -0.0099(14)
N17 0.0566(18) 0.0435(15) 0.060(2) 0.0086(15) 0.0295(18) -0.0115(14)
N18 0.0336(15) 0.0283(13) 0.0481(17) 0.0120(12) 0.0203(12) 0.0002(11)
F1 0.0603(13) 0.0820(14) 0.0398(12) 0.0300(11) 0.0128(12) 0.0134(11)
F2 0.0597(13) 0.0807(15) 0.0416(12) 0.0294(11) 0.0161(10) 0.0117(12)
F3 0.0573(12) 0.0778(14) 0.0403(13) 0.0287(10) 0.0121(11) 0.0117(11)
F4 0.0620(13) 0.0767(16) 0.0412(12) 0.0229(10) 0.0165(10) 0.0071(12)
F5 0.0614(13) 0.0848(14) 0.0350(15) 0.0228(10) 0.0127(12) 0.0119(12)
F6 0.0600(13) 0.0785(18) 0.0354(15) 0.0237(10) 0.0121(11) 0.0086(13)

loop_
_atom_type_symbol
_atom_type_description
_atom_type_scat_dispersion_real
_atom_type_scat_dispersion_imag
_atom_type_scat_source
C C 0.0033 0.0016 'International Tables Vol C Tables 4.2.6.8 and 6.1.1.4'
H H 0.0000 0.0000 'International Tables Vol C Tables 4.2.6.8 and 6.1.1.4'
N N 0.0061 0.0033 'International Tables Vol C Tables 4.2.6.8 and 6.1.1.4'
F F 0.0171 0.0103 'International Tables Vol C Tables 4.2.6.8 and 6.1.1.4'

loop_
_geom_angle_atom_site_label_1
_geom_angle_atom_site_label_2
_geom_angle_atom_site_label_3
_geom_angle
C125 C25 C33 120.9(3)
C124 C26 C32 120.3(3)
C30 C27 C126 119.9(3)
C62 C28 C94 116.3(3)
C61 C29 C96 116.6(3)
C107 C30 C27 117.8(3)
C107 C30 C60 121.1(3)
C27 C30 C60 121.2(3)
C63 C31 C95 116.4(3)
C108 C32 C26 117.5(3)
C108 C32 C59 121.4(3)
C26 C32 C59 121.1(3)
C106 C33 C25 116.8(3)
C106 C33 C201 121.3(3)
C25 C33 C201 121.9(3)
C73 C34 C111 117.6(3)
C73 C34 C205 121.5(3)
C111 C34 C205 120.9(3)
C75 C35 C117 117.9(3)
C75 C35 C210 122.1(3)
C117 C35 C210 120.0(3)
C74 C36 C113 118.3(3)
C74 C36 C202 121.4(3)
C113 C36 C202 120.2(3)
C110 C37 C203 120.6(3)
C211 C38 C114 120.4(3)
C116 C39 C206 120.7(3)
C136 C40 C45 121.0(3)
C138 C41 C44 120.9(3)
C137 C42 C43 121.2(3)
C42 C43 C208 118.1(3)
C42 C43 C59 119.8(3)
C208 C43 C59 122.1(3)
C209 C44 C41 118.0(3)
C209 C44 C60 122.1(2)
C41 C44 C60 119.9(3)
C40 C45 C200 117.8(3)
C40 C45 C201 119.7(3)
C200 C45 C201 122.4(2)
C143 C52 C66 123.1(3)
C65 C53 C144 122.3(3)
C64 C54 C142 122.5(3)
N13 C59 C43 108.8(2)
N13 C59 C32 108.2(2)
C43 C59 C32 113.6(2)
N13 C59 C89 104.8(3)
C43 C59 C89 109.0(2)
C32 C59 C89 112.1(3)
N10 C60 C44 108.4(2)
N10 C60 C30 108.8(2)
C44 C60 C30 114.1(2)
N10 C60 C88 104.1(2)
C44 C60 C88 108.9(2)
C30 C60 C88 111.9(3)
C29 C61 C130 123.5(3)
C28 C62 C128 123.2(4)
C31 C63 C127 122.9(3)
C82 C64 C54 116.5(3)
C53 C65 C83 116.9(3)
C52 C66 C84 116.6(3)
C108 C70 C98 119.8(3)
C107 C71 C97 120.4(3)
C106 C72 C99 119.9(3)
C34 C73 C93 121.0(3)
C91 C74 C36 120.6(3)
C35 C75 C92 121.4(3)
C142 C76 C131 117.4(3)
C144 C77 C129 117.5(3)
C143 C78 C132 117.7(3)
N12 C79 C96 108.6(3)
N12 C79 C100 130.1(3)
C96 C79 C100 121.3(3)
C95 C80 N15 109.4(4)
C95 C80 C101 121.2(3)
N15 C80 C101 129.4(3)
N17 C81 C94 109.5(3)
N17 C81 C102 129.5(3)
C94 C81 C102 121.0(3)
N4 C82 C131 104.5(3)
N4 C82 C64 134.3(3)
C131 C82 C64 121.2(3)
N7 C83 C129 103.8(3)
N7 C83 C65 135.1(3)
C129 C83 C65 121.1(3)
N1 C84 C66 135.0(3)
N1 C84 C132 104.0(3)
C66 C84 C132 120.9(3)
C121 C85 C93 119.3(3)
C123 C86 C92 119.2(3)
C91 C87 C122 119.3(3)
F2 C88 C60 108.3(3)
F1 C89 C59 108.2(3)
F3 C90 C201 108.8(3)
C74 C91 C87 120.7(3)
C86 C92 C75 120.0(3)
C73 C93 C85 120.3(3)
C81 C94 N18 103.0(3)
C81 C94 C28 121.5(3)
N18 C94 C28 135.5(3)
N13 C95 C80 103.8(4)
N13 C95 C31 134.5(3)
C80 C95 C31 121.8(3)
C79 C96 N10 104.4(3)
C79 C96 C29 120.7(3)
N10 C96 C29 134.9(3)
C126 C97 C71 119.2(3)
C70 C98 C124 119.4(3)
C72 C99 C125 118.9(3)
C130 C100 C79 117.7(3)
C127 C101 C80 116.2(3)
C128 C102 C81 116.9(4)
C134 C103 C114 119.4(3)
C133 C104 C116 119.6(3)
C135 C105 C110 119.6(3)
C72 C106 C33 122.2(3)
C71 C107 C30 121.6(3)
C32 C108 C70 122.0(3)
C138 C109 C140 119.8(3)
C37 C110 C105 120.3(3)
C121 C111 C34 121.5(3)
C136 C112 C139 118.9(3)
C122 C113 C36 120.8(4)
C38 C114 C103 120.4(3)
C137 C115 C141 119.7(3)
C104 C116 C39 120.1(3)
C123 C117 C35 120.8(3)
F6 C118 C205 109.3(2)
F5 C119 C210 108.5(2)
F4 C120 C202 108.7(3)
C111 C121 C85 120.3(3)
C113 C122 C87 120.2(3)
C117 C123 C86 120.7(3)
C26 C124 C98 121.1(3)
C25 C125 C99 121.3(3)
C27 C126 C97 121.2(3)
C101 C127 C63 121.5(4)
C102 C128 C62 121.1(4)
N9 C129 C83 109.0(3)
N9 C129 C77 129.7(3)
C83 C129 C77 121.3(3)
C61 C130 C100 120.2(3)
N6 C131 C82 107.8(3)
N6 C131 C76 130.8(3)
C82 C131 C76 121.4(3)
N3 C132 C84 108.7(3)
N3 C132 C78 130.1(3)
C84 C132 C78 121.2(3)
C104 C133 C207 120.1(3)
C103 C134 C212 120.5(3)
C105 C135 C204 120.3(3)
C112 C136 C40 120.7(3)
C115 C137 C42 119.8(3)
C41 C138 C109 120.0(3)
C200 C139 C112 120.6(3)
C209 C140 C109 120.3(3)
C208 C141 C115 120.0(3)
C76 C142 C54 120.9(4)
C52 C143 C78 120.5(3)
C77 C144 C53 120.9(3)
C139 C200 C45 120.8(3)
N18 C201 C45 108.5(2)
N18 C201 C33 108.4(2)
C45 C201 C33 113.9(2)
N18 C201 C90 105.1(2)
C45 C201 C90 109.0(2)
C33 C201 C90 111.6(2)
N1 C202 C203 108.1(2)
N1 C202 C36 109.1(2)
C203 C202 C36 113.8(2)
N1 C202 C120 105.2(2)
C203 C202 C120 108.2(2)
C36 C202 C120 112.1(3)
C37 C203 C204 119.0(3)
C37 C203 C202 121.3(3)
C204 C203 C202 119.7(2)
C135 C204 C203 120.0(3)
N4 C205 C206 108.1(2)
N4 C205 C34 109.1(2)
C206 C205 C34 113.9(2)
N4 C205 C118 105.2(2)
C206 C205 C118 108.1(2)
C34 C205 C118 112.0(3)
C207 C206 C39 118.5(3)
C207 C206 C205 119.8(2)
C39 C206 C205 121.7(3)
C133 C207 C206 120.9(3)
C141 C208 C43 121.1(3)
C140 C209 C44 121.0(3)
N7 C210 C211 108.4(2)
N7 C210 C35 108.9(2)
C211 C210 C35 113.6(2)
N7 C210 C119 105.4(2)
C211 C210 C119 108.6(2)
C35 C210 C119 111.5(3)
C38 C211 C212 119.0(3)
C38 C211 C210 121.7(3)
C212 C211 C210 119.3(2)
C134 C212 C211 120.1(3)
N2 N1 C84 109.7(2)
N2 N1 C202 118.0(2)
C84 N1 C202 132.1(2)
N3 N2 N1 109.2(3)
N2 N3 C132 108.3(3)
N5 N4 C82 109.6(2)
N5 N4 C205 117.8(2)
C82 N4 C205 132.4(2)
N6 N5 N4 108.9(3)
N5 N6 C131 109.2(2)
N8 N7 C83 109.6(2)
N8 N7 C210 118.0(2)
C83 N7 C210 132.2(2)
N9 N8 N7 109.3(3)
N8 N9 C129 108.4(3)
N11 N10 C96 109.7(3)
N11 N10 C60 118.2(3)
C96 N10 C60 131.9(3)
N12 N11 N10 109.0(3)
N11 N12 C79 108.3(3)
N14 N13 C95 109.6(3)
N14 N13 C59 118.2(3)
C95 N13 C59 132.1(3)
N15 N14 N13 109.2(3)
N14 N15 C80 108.1(3)
N17 N16 N18 109.4(3)
N16 N17 C81 107.8(3)
N16 N18 C94 110.3(2)
N16 N18 C201 117.9(3)
C94 N18 C201 131.6(2)

loop_
_geom_bond_atom_site_label_1
_geom_bond_atom_site_label_2
_geom_bond_distance
C25 C125 1.380(5)
C25 C33 1.388(4)
C26 C124 1.377(4)
C26 C32 1.397(4)
C27 C30 1.393(4)
C27 C126 1.393(4)
C28 C62 1.364(4)
C28 C94 1.397(5)
C29 C61 1.361(4)
C29 C96 1.401(4)
C30 C107 1.382(4)
C30 C60 1.525(4)
C31 C63 1.374(4)
C31 C95 1.390(4)
C32 C108 1.386(4)
C32 C59 1.530(3)
C33 C106 1.384(4)
C33 C201 1.526(4)
C34 C73 1.387(4)
C34 C111 1.377(4)
C34 C205 1.528(4)
C35 C75 1.379(4)
C35 C117 1.393(4)
C35 C210 1.536(4)
C36 C74 1.384(4)
C36 C113 1.385(5)
C36 C202 1.532(4)
C37 C110 1.385(4)
C37 C203 1.382(4)
C38 C211 1.380(4)
C38 C114 1.381(4)
C39 C116 1.394(4)
C39 C206 1.387(4)
C40 C136 1.375(5)
C40 C45 1.387(4)
C41 C138 1.384(5)
C41 C44 1.387(4)
C42 C137 1.375(5)
C42 C43 1.392(3)
C43 C208 1.388(4)
C43 C59 1.519(4)
C44 C209 1.389(4)
C44 C60 1.517(4)
C45 C200 1.386(4)
C45 C201 1.518(4)
C52 C143 1.407(5)
C52 C66 1.360(4)
C53 C65 1.367(4)
C53 C144 1.398(4)
C54 C64 1.364(4)
C54 C142 1.415(4)
C59 N13 1.483(3)
C59 C89 1.549(4)
C60 N10 1.491(4)
C60 C88 1.557(4)
C61 C130 1.396(4)
C62 C128 1.397(4)
C63 C127 1.390(4)
C64 C82 1.398(4)
C65 C83 1.390(4)
C66 C84 1.404(4)
C70 C108 1.378(4)
C70 C98 1.373(5)
C71 C107 1.380(4)
C71 C97 1.369(5)
C72 C106 1.378(4)
C72 C99 1.374(5)
C73 C93 1.375(4)
C74 C91 1.381(4)
C75 C92 1.383(4)
C76 C142 1.360(5)
C76 C131 1.396(5)
C77 C144 1.367(5)
C77 C129 1.393(5)
C78 C143 1.364(5)
C78 C132 1.400(5)
C79 N12 1.376(4)
C79 C96 1.383(4)
C79 C100 1.409(5)
C80 C95 1.380(4)
C80 N15 1.373(5)
C80 C101 1.427(5)
C81 N17 1.378(4)
C81 C94 1.391(4)
C81 C102 1.415(5)
C82 N4 1.365(4)
C82 C131 1.397(4)
C83 N7 1.374(4)
C83 C129 1.387(4)
C84 N1 1.366(4)
C84 C132 1.394(4)
C85 C121 1.366(5)
C85 C93 1.377(4)
C86 C123 1.376(5)
C86 C92 1.381(5)
C87 C91 1.375(5)
C87 C122 1.373(5)
C88 F2 1.403(4)
C89 F1 1.403(4)
C90 F3 1.396(4)
C90 C201 1.549(4)
C94 N18 1.370(4)
C95 N13 1.372(4)
C96 N10 1.358(4)
C97 C126 1.365(5)
C98 C124 1.377(5)
C99 C125 1.364(5)
C100 C130 1.358(5)
C101 C127 1.369(5)
C102 C128 1.366(5)
C103 C134 1.377(5)
C103 C114 1.374(5)
C104 C133 1.387(5)
C104 C116 1.367(5)
C105 C135 1.384(5)
C105 C110 1.369(5)
C109 C138 1.375(5)
C109 C140 1.373(4)
C111 C121 1.375(5)
C112 C136 1.376(5)
C112 C139 1.377(5)
C113 C122 1.387(5)
C115 C137 1.381(5)
C115 C141 1.386(4)
C117 C123 1.378(5)
C118 F6 1.390(3)
C118 C205 1.553(4)
C119 F5 1.394(4)
C119 C210 1.552(4)
C120 F4 1.392(4)
C120 C202 1.553(4)
C129 N9 1.373(4)
C131 N6 1.371(4)
C132 N3 1.374(4)
C133 C207 1.383(4)
C134 C212 1.380(4)
C135 C204 1.386(4)
C139 C200 1.381(4)
C140 C209 1.376(5)
C141 C208 1.374(4)
C201 N18 1.493(4)
C202 N1 1.486(4)
C202 C203 1.533(4)
C203 C204 1.388(4)
C205 N4 1.487(4)
C205 C206 1.530(4)
C206 C207 1.377(4)
C210 N7 1.482(4)
C210 C211 1.535(4)
C211 C212 1.386(4)
N1 N2 1.363(3)
N2 N3 1.295(4)
N4 N5 1.361(3)
N5 N6 1.294(4)
N7 N8 1.359(3)
N8 N9 1.291(4)
N10 N11 1.363(3)
N11 N12 1.291(4)
N13 N14 1.360(4)
N14 N15 1.291(4)
N16 N17 1.288(4)
N16 N18 1.357(3)
